data_7211682
loop_
_publ_author_name
'Adam, Martin S.'
'Parkin, Andrew'
'Thomas, Lynne H.'
'Wilson, Chick C.'

_publ_section_title
;
 Bifurcated hydrogen-bonded synthons in molecular complexes of picolines
 with chloranilic acid
;
_journal_issue 3
_journal_name_full CrystEngComm
_journal_page_first 917
_journal_paper_doi 10.1039/b912539f
_journal_volume 12
_journal_year 2010
_chemical_formula_moiety '(C6 Cl2 O4 H), (C6 H8 N)'
_chemical_formula_sum 'C12 H9 Cl2 N O4'
_chemical_formula_weight 302.1
_chemical_name_common '2-picoline chloranilate'
_chemical_name_systematic
;
?
;
_space_group_IT_number 2
_symmetry_cell_setting triclinic
_symmetry_space_group_name_Hall '-P 1'
_symmetry_space_group_name_H-M 'P -1'
_atom_sites_solution_hydrogens geom
_atom_sites_solution_primary direct
_atom_sites_solution_secondary difmap
_cell_angle_alpha 101.63(3)
_cell_angle_beta 103.92(3)
_cell_angle_gamma 97.45(3)
_cell_formula_units_Z 2
_cell_length_a 7.3752(15)
_cell_length_b 9.1468(18)
_cell_length_c 9.7296(19)
_cell_measurement_reflns_used 0
_cell_measurement_temperature 100(2)
_cell_measurement_theta_max 0
_cell_measurement_theta_min 0
_cell_volume 612.9(3)
_computing_cell_refinement 'CrystalClear 1.4.0 (Rigaku, 2008)'
_computing_data_collection 'CrystalClear 1.4.0 (Rigaku, 2008)'
_computing_data_reduction 'CrystalClear 1.4.0 (Rigaku, 2008)'
_computing_molecular_graphics 'CAMERON (Watkin et al., 1996)'
_computing_publication_material 'WINGX (Farrugia, 1999)'
_computing_structure_refinement 'SHELXL-97 (Sheldrick, 2008)'
_computing_structure_solution 'SHELXS 86 (Sheldrick, 1986)'
_diffrn_ambient_temperature 100(2)
_diffrn_measured_fraction_theta_full 0.981
_diffrn_measured_fraction_theta_max 0.981
_diffrn_measurement_device_type
;
'Rigaku R-AXIS RAPID IP Image Plate diffractometer'
;
_diffrn_measurement_method \w
_diffrn_radiation_monochromator graphite
_diffrn_radiation_type MoK\a
_diffrn_radiation_wavelength 0.71073
_diffrn_reflns_av_R_equivalents 0.0358
_diffrn_reflns_av_unetI/netI 0.0296
_diffrn_reflns_limit_h_max 11
_diffrn_reflns_limit_h_min -11
_diffrn_reflns_limit_k_max 14
_diffrn_reflns_limit_k_min -14
_diffrn_reflns_limit_l_max 15
_diffrn_reflns_limit_l_min -15
_diffrn_reflns_number 15869
_diffrn_reflns_theta_full 35.1
_diffrn_reflns_theta_max 35.1
_diffrn_reflns_theta_min 2.79
_diffrn_standards_number 0
_exptl_absorpt_coefficient_mu 0.538
_exptl_absorpt_correction_type none
_exptl_crystal_density_diffrn 1.637
_exptl_crystal_density_method 'not measured'
_exptl_crystal_F_000 308
_refine_diff_density_max 0.6
_refine_diff_density_min -0.471
_refine_diff_density_rms 0.06
_refine_ls_extinction_method none
_refine_ls_goodness_of_fit_ref 1.055
_refine_ls_hydrogen_treatment refall
_refine_ls_matrix_type full
_refine_ls_number_parameters 208
_refine_ls_number_reflns 5333
_refine_ls_number_restraints 0
_refine_ls_restrained_S_all 1.055
_refine_ls_R_factor_all 0.0337
_refine_ls_R_factor_gt 0.0298
_refine_ls_shift/su_max 0.001
_refine_ls_shift/su_mean 0
_refine_ls_structure_factor_coef Fsqd
_refine_ls_weighting_details 'calc w=1/[\s^2^(Fo^2^)+(0.0438P)^2^+0.1622P] where P=(Fo^2^+2Fc^2^)/3'
_refine_ls_weighting_scheme calc
_refine_ls_wR_factor_all 0.08
_refine_ls_wR_factor_ref 0.0849
_reflns_number_gt 4848
_reflns_number_total 5333
_reflns_threshold_expression >2\s(I)
_cod_data_source_file b912539f.txt
_cod_data_source_block 2pic_1_1_100K
_cod_depositor_comments
;
The following automatic conversions were performed:

'_symmetry_cell_setting' value 'Triclinic' changed to 'triclinic'
according to /home/saulius/struct/CIF-dictionaries/cif_core.dic
dictionary named 'cif_core.dic' version 2.4.2 from 2011-04-26.

Automatic conversion script
Id: cif_fix_values 1891 2012-01-12 08:04:46Z andrius 
;
_cod_original_cell_volume 612.9(2)
_cod_database_code 7211682

loop_
_symmetry_equiv_pos_as_xyz
'x, y, z'
'-x, -y, -z'

loop_
_atom_site_label
_atom_site_fract_x
_atom_site_fract_y
_atom_site_fract_z
_atom_site_U_iso_or_equiv
_atom_site_adp_type
_atom_site_calc_flag
_atom_site_occupancy
_atom_site_type_symbol
C1 0.27351(11) 0.60092(8) 1.06437(8) 0.01228(12) Uani d 1 C
C2 0.24363(10) 0.45480(8) 0.96129(8) 0.01231(12) Uani d 1 C
C3 0.28409(10) 0.45186(8) 0.81180(8) 0.01181(12) Uani d 1 C
C4 0.35018(11) 0.59072(8) 0.78381(8) 0.01154(12) Uani d 1 C
C5 0.38667(10) 0.72994(8) 0.88764(8) 0.01109(11) Uani d 1 C
C6 0.34380(11) 0.72986(8) 1.03167(8) 0.01165(12) Uani d 1 C
O7 0.37953(10) 0.86443(7) 1.12484(7) 0.01606(11) Uani d 1 O
O8 0.45201(9) 0.85668(6) 0.87204(6) 0.01513(11) Uani d 1 O
Cl9 0.39963(3) 0.59112(2) 0.61891(2) 0.01461(5) Uani d 1 Cl
O10 0.25650(9) 0.32451(6) 0.72582(7) 0.01612(11) Uani d 1 O
O11 0.19085(10) 0.33382(7) 0.98764(7) 0.01796(12) Uani d 1 O
Cl12 0.22641(3) 0.60548(2) 1.22997(2) 0.01729(5) Uani d 1 Cl
C13 0.14633(11) -0.06433(8) 0.62987(8) 0.01246(12) Uani d 1 C
N14 0.11503(10) 0.04214(7) 0.73508(7) 0.01279(11) Uani d 1 N
C15 -0.01414(12) 0.01352(9) 0.80825(9) 0.01652(13) Uani d 1 C
C16 0.03543(12) -0.20924(9) 0.59301(9) 0.01596(13) Uani d 1 C
C17 -0.09833(12) -0.24197(9) 0.66631(10) 0.01797(14) Uani d 1 C
C18 0.29916(12) -0.02137(10) 0.56108(9) 0.01633(13) Uani d 1 C
C7 -0.12307(13) -0.12976(10) 0.77685(10) 0.01874(14) Uani d 1 C
H151 -0.022(2) 0.0983(17) 0.8802(16) 0.025(3) Uiso d 1 H
H161 0.054(2) -0.2850(18) 0.5181(17) 0.028(4) Uiso d 1 H
H171 -0.175(2) -0.3386(16) 0.6387(16) 0.022(3) Uiso d 1 H
H71 -0.217(2) -0.1508(19) 0.8287(18) 0.032(4) Uiso d 1 H
H5 0.267(2) -0.0777(17) 0.4575(17) 0.027(4) Uiso d 1 H
H6 0.418(3) -0.046(2) 0.6156(19) 0.041(4) Uiso d 1 H
H7 0.424(3) 0.928(2) 1.084(2) 0.047(5) Uiso d 1 H
H8 0.325(2) 0.0859(19) 0.5704(17) 0.030(4) Uiso d 1 H
H1 0.173(2) 0.1387(19) 0.7549(17) 0.031(4) Uiso d 1 H

loop_
_atom_site_aniso_label
_atom_site_aniso_U_11
_atom_site_aniso_U_22
_atom_site_aniso_U_33
_atom_site_aniso_U_12
_atom_site_aniso_U_13
_atom_site_aniso_U_23
C1 0.0151(3) 0.0109(3) 0.0110(3) 0.0019(2) 0.0035(2) 0.0035(2)
C2 0.0120(3) 0.0104(3) 0.0132(3) 0.0009(2) 0.0010(2) 0.0033(2)
C3 0.0114(3) 0.0091(3) 0.0139(3) 0.0013(2) 0.0024(2) 0.0020(2)
C4 0.0138(3) 0.0089(3) 0.0118(3) 0.0018(2) 0.0041(2) 0.0020(2)
C5 0.0126(3) 0.0087(3) 0.0119(3) 0.0023(2) 0.0029(2) 0.0026(2)
C6 0.0142(3) 0.0091(3) 0.0109(3) 0.0019(2) 0.0024(2) 0.0021(2)
O7 0.0256(3) 0.0089(2) 0.0130(2) 0.0010(2) 0.0068(2) 0.00092(18)
O8 0.0215(3) 0.0084(2) 0.0152(2) 0.00009(19) 0.0060(2) 0.00273(18)
Cl9 0.01852(9) 0.01255(8) 0.01354(8) 0.00273(6) 0.00729(6) 0.00154(6)
O10 0.0204(3) 0.0087(2) 0.0175(3) 0.00007(19) 0.0061(2) -0.00013(18)
O11 0.0226(3) 0.0112(2) 0.0179(3) -0.0019(2) 0.0021(2) 0.0057(2)
Cl12 0.02350(10) 0.01703(9) 0.01288(8) 0.00285(7) 0.00644(6) 0.00596(6)
C13 0.0129(3) 0.0116(3) 0.0121(3) 0.0027(2) 0.0017(2) 0.0030(2)
N14 0.0144(3) 0.0095(2) 0.0135(3) 0.0000(2) 0.0038(2) 0.0022(2)
C15 0.0184(3) 0.0145(3) 0.0160(3) -0.0008(2) 0.0070(3) 0.0019(2)
C16 0.0159(3) 0.0112(3) 0.0178(3) 0.0021(2) 0.0015(3) 0.0009(2)
C17 0.0173(3) 0.0113(3) 0.0227(4) -0.0010(2) 0.0025(3) 0.0041(3)
C18 0.0167(3) 0.0181(3) 0.0152(3) 0.0035(3) 0.0059(3) 0.0042(3)
C7 0.0194(3) 0.0164(3) 0.0202(3) -0.0022(3) 0.0072(3) 0.0053(3)

loop_
_atom_type_symbol
_atom_type_description
_atom_type_scat_dispersion_real
_atom_type_scat_dispersion_imag
_atom_type_scat_source
C C 0.0033 0.0016 'International Tables Vol C Tables 4.2.6.8 and 6.1.1.4'
H H 0 0 'International Tables Vol C Tables 4.2.6.8 and 6.1.1.4'
Cl Cl 0.1484 0.1585 'International Tables Vol C Tables 4.2.6.8 and 6.1.1.4'
N N 0.0061 0.0033 'International Tables Vol C Tables 4.2.6.8 and 6.1.1.4'
O O 0.0106 0.006 'International Tables Vol C Tables 4.2.6.8 and 6.1.1.4'

loop_
_geom_angle_atom_site_label_1
_geom_angle_atom_site_label_2
_geom_angle_atom_site_label_3
_geom_angle
C6 C1 C2 120.06(7)
C6 C1 Cl12 121.02(6)
C2 C1 Cl12 118.88(6)
O11 C2 C1 123.21(7)
O11 C2 C3 118.23(7)
C1 C2 C3 118.55(7)
O10 C3 C4 125.12(7)
O10 C3 C2 116.85(7)
C4 C3 C2 118.02(7)
C3 C4 C5 122.49(7)
C3 C4 Cl9 119.16(6)
C5 C4 Cl9 118.28(6)
O8 C5 C4 125.84(7)
O8 C5 C6 115.78(7)
C4 C5 C6 118.38(7)
O7 C6 C1 121.86(7)
O7 C6 C5 115.75(7)
C1 C6 C5 122.39(7)
C6 O7 H7 106.5(13)
N14 C13 C16 117.93(7)
N14 C13 C18 118.41(7)
C16 C13 C18 123.66(7)
C13 N14 C15 123.13(7)
C13 N14 H1 120.7(10)
C15 N14 H1 116.0(10)
N14 C15 C7 120.38(8)
N14 C15 H151 114.8(9)
C7 C15 H151 124.8(9)
C17 C16 C13 120.20(8)
C17 C16 H161 120.8(9)
C13 C16 H161 119.0(9)
C16 C17 C7 120.09(8)
C16 C17 H171 119.7(9)
C7 C17 H171 120.2(9)
C13 C18 H5 111.4(9)
C13 C18 H6 108.1(10)
H5 C18 H6 109.3(13)
C13 C18 H8 111.2(9)
H5 C18 H8 111.0(13)
H6 C18 H8 105.6(14)
C15 C7 C17 118.23(8)
C15 C7 H71 120.7(10)
C17 C7 H71 121.0(10)

loop_
_geom_bond_atom_site_label_1
_geom_bond_atom_site_label_2
_geom_bond_distance
C1 C6 1.3540(11)
C1 C2 1.4552(12)
C1 Cl12 1.7217(8)
C2 O11 1.2217(10)
C2 C3 1.5493(11)
C3 O10 1.2497(10)
C3 C4 1.4028(11)
C4 C5 1.4058(11)
C4 Cl9 1.7293(8)
C5 O8 1.2492(9)
C5 C6 1.5091(11)
C6 O7 1.3257(10)
O7 H7 0.85(2)
C13 N14 1.3489(11)
C13 C16 1.3930(12)
C13 C18 1.4924(12)
N14 C15 1.3490(11)
N14 H1 0.892(16)
C15 C7 1.3797(13)
C15 H151 0.952(15)
C16 C17 1.3855(13)
C16 H161 0.949(15)
C17 C7 1.3933(13)
C17 H171 0.936(14)
C18 H5 0.991(15)
C18 H6 0.984(18)
C18 H8 0.957(16)
C7 H71 0.969(16)

loop_
_geom_hbond_atom_site_label_D
_geom_hbond_atom_site_label_H
_geom_hbond_atom_site_label_A
_geom_hbond_distance_DH
_geom_hbond_distance_HA
_geom_hbond_distance_DA
_geom_hbond_angle_DHA
N14 H1 O10 0.892(16) 1.831(16) 2.6848(11) 159.6(15)
N14 H1 O11 0.892(16) 2.550(16) 3.1269(15) 123.1(12)

loop_
_geom_torsion_atom_site_label_1
_geom_torsion_atom_site_label_2
_geom_torsion_atom_site_label_3
_geom_torsion_atom_site_label_4
_geom_torsion
C6 C1 C2 O11 175.76(8)
Cl12 C1 C2 O11 -1.87(11)
C6 C1 C2 C3 -3.09(11)
Cl12 C1 C2 C3 179.29(5)
O11 C2 C3 O10 1.25(11)
C1 C2 C3 O10 -179.84(7)
O11 C2 C3 C4 -178.10(7)
C1 C2 C3 C4 0.80(10)
O10 C3 C4 C5 -177.04(7)
C2 C3 C4 C5 2.26(11)
O10 C3 C4 Cl9 -0.13(11)
C2 C3 C4 Cl9 179.17(5)
C3 C4 C5 O8 177.23(7)
Cl9 C4 C5 O8 0.29(11)
C3 C4 C5 C6 -3.01(11)
Cl9 C4 C5 C6 -179.95(5)
C2 C1 C6 O7 -177.50(7)
Cl12 C1 C6 O7 0.08(11)
C2 C1 C6 C5 2.43(11)
Cl12 C1 C6 C5 180.00(5)
O8 C5 C6 O7 0.32(10)
C4 C5 C6 O7 -179.47(7)
O8 C5 C6 C1 -179.61(7)
C4 C5 C6 C1 0.60(11)
C16 C13 N14 C15 1.88(11)
C18 C13 N14 C15 -177.23(7)
C13 N14 C15 C7 -0.35(13)
N14 C13 C16 C17 -1.83(11)
C18 C13 C16 C17 177.24(8)
C13 C16 C17 C7 0.29(12)
N14 C15 C7 C17 -1.24(13)
C16 C17 C7 C15 1.24(13)
